data_7020401
loop_
_publ_author_name
'Mart\'inez-Lillo, Jos\'e'
'Tomsa, Adrian-Raul'
'Li, Yanling'
'Chamoreau, Lise-Marie'
'Cremades, Eduard'
'Ruiz, Eliseo'
'Barra, Anne-Laure'
'Proust, Anna'
'Verdaguer, Michel'
'Gouzerh, Pierre'

_publ_section_title
;
 Synthesis, crystal structure and magnetism of new salicylamidoxime-based
 hexanuclear manganese(iii) single-molecule magnets.
;
_journal_issue 44
_journal_name_full 'Dalton transactions (Cambridge, England : 2003)'
_journal_page_first 13668
_journal_page_last 13681
_journal_paper_doi 10.1039/c2dt31443f
_journal_volume 41
_journal_year 2012
_chemical_formula_moiety 'C68 H80 Mn6 N14 O24, 4(H2O)'
_chemical_formula_sum 'C68 H88 Mn6 N14 O26'
_chemical_formula_weight 1847.16
_chemical_name_systematic
;
?
;
_space_group_IT_number 2
_symmetry_cell_setting triclinic
_symmetry_Int_Tables_number 2
_symmetry_space_group_name_Hall '-P 1'
_symmetry_space_group_name_H-M 'P -1'
_atom_sites_solution_hydrogens mixed
_atom_sites_solution_primary direct
_atom_sites_solution_secondary difmap
_audit_creation_method SHELXL-97
_cell_angle_alpha 81.732(7)
_cell_angle_beta 81.276(8)
_cell_angle_gamma 63.784(7)
_cell_formula_units_Z 1
_cell_length_a 12.4165(14)
_cell_length_b 13.6528(14)
_cell_length_c 13.7425(10)
_cell_measurement_reflns_used 133
_cell_measurement_temperature 250(2)
_cell_measurement_theta_max 21.2
_cell_measurement_theta_min 3.5
_cell_volume 2058.0(4)
_computing_cell_refinement 'Dirax/lsq (Duisenberg & Schreurs, 1989-2000)'
_computing_data_collection 'Collect (Nonius BV, 1997-2000)'
_computing_data_reduction 'EvalCCD (Duisenberg & Schreurs 1990-2000)'
_computing_molecular_graphics 'DIAMOND (Brandenburg, 1999)'
_computing_publication_material 'WinGX publication routines (Farrugia, 1999)'
_computing_structure_refinement 'SHELXL-97 (Sheldrick, 2008)'
_computing_structure_solution 'SIR97 (Giacovazzo et al, 1997)'
_diffrn_ambient_temperature 250(2)
_diffrn_detector_area_resol_mean 9
_diffrn_measured_fraction_theta_full 0.994
_diffrn_measured_fraction_theta_max 0.994
_diffrn_measurement_device_type KappaCCD
_diffrn_measurement_method 'CCD rotation images, thick slices'
_diffrn_radiation_monochromator graphite
_diffrn_radiation_source 'fine-focus sealed tube'
_diffrn_radiation_type MoK\a
_diffrn_radiation_wavelength 0.71073
_diffrn_reflns_av_R_equivalents 0.0490
_diffrn_reflns_av_sigmaI/netI 0.0659
_diffrn_reflns_limit_h_max 17
_diffrn_reflns_limit_h_min -17
_diffrn_reflns_limit_k_max 19
_diffrn_reflns_limit_k_min -19
_diffrn_reflns_limit_l_max 19
_diffrn_reflns_limit_l_min -18
_diffrn_reflns_number 39735
_diffrn_reflns_theta_full 30.00
_diffrn_reflns_theta_max 30.00
_diffrn_reflns_theta_min 3.04
_exptl_absorpt_coefficient_mu 0.976
_exptl_absorpt_correction_T_max 0.898
_exptl_absorpt_correction_T_min 0.625
_exptl_absorpt_correction_type multi-scan
_exptl_absorpt_process_details
;
R.H. Blessing, Acta Cryst. (1995), A51, 33-38
;
_exptl_crystal_colour black
_exptl_crystal_density_diffrn 1.490
_exptl_crystal_density_method 'not measured'
_exptl_crystal_description needle
_exptl_crystal_F_000 952
_exptl_crystal_size_max 0.51
_exptl_crystal_size_mid 0.17
_exptl_crystal_size_min 0.11
_refine_diff_density_max 0.562
_refine_diff_density_min -0.437
_refine_diff_density_rms 0.085
_refine_ls_extinction_method none
_refine_ls_goodness_of_fit_ref 1.089
_refine_ls_hydrogen_treatment constr
_refine_ls_matrix_type full
_refine_ls_number_parameters 563
_refine_ls_number_reflns 11940
_refine_ls_number_restraints 9
_refine_ls_restrained_S_all 1.104
_refine_ls_R_factor_all 0.0933
_refine_ls_R_factor_gt 0.0497
_refine_ls_shift/su_max 0.001
_refine_ls_shift/su_mean 0.000
_refine_ls_structure_factor_coef Fsqd
_refine_ls_weighting_details 'calc w=1/[\s^2^(Fo^2^)+(0.0285P)^2^+3.9264P] where P=(Fo^2^+2Fc^2^)/3'
_refine_ls_weighting_scheme calc
_refine_ls_wR_factor_gt 0.1152
_refine_ls_wR_factor_ref 0.1276
_reflns_number_gt 7810
_reflns_number_total 11940
_reflns_threshold_expression >2\s(I)
_cod_data_source_file c2dt31443f.txt
_cod_data_source_block frart86
_cod_original_cell_volume 2058.0(3)
_cod_database_code 7020401

loop_
_symmetry_equiv_pos_as_xyz
'x, y, z'
'-x, -y, -z'

loop_
_atom_site_label
_atom_site_type_symbol
_atom_site_fract_x
_atom_site_fract_y
_atom_site_fract_z
_atom_site_U_iso_or_equiv
_atom_site_adp_type
_atom_site_occupancy
_atom_site_symmetry_multiplicity
_atom_site_calc_flag
_atom_site_refinement_flags
_atom_site_disorder_assembly
_atom_site_disorder_group
Mn1 Mn 0.40427(4) 0.07572(4) 0.22748(3) 0.02143(11) Uani 1 1 d . . .
Mn2 Mn 0.37917(5) -0.01845(4) 0.02777(3) 0.02277(11) Uani 1 1 d . . .
Mn3 Mn 0.41718(5) -0.16777(4) 0.24012(3) 0.02386(11) Uani 1 1 d . A .
O1 O 0.4068(2) -0.03830(16) 0.16274(14) 0.0236(5) Uani 1 1 d . . .
O2 O 0.4144(2) 0.19029(18) 0.28293(15) 0.0274(5) Uani 1 1 d . . .
O3 O 0.4140(2) 0.10994(16) 0.01243(14) 0.0236(5) Uani 1 1 d . . .
O4 O 0.3625(2) -0.00481(19) -0.10970(15) 0.0314(5) Uani 1 1 d . . .
O5 O 0.4067(2) -0.22822(18) 0.12876(15) 0.0329(6) Uani 1 1 d . A .
O6 O 0.4388(2) -0.30173(19) 0.31526(16) 0.0329(5) Uani 1 1 d . . .
O7 O 0.4801(2) -0.02661(17) 0.33590(15) 0.0258(5) Uani 1 1 d . B .
O8 O 0.2101(2) 0.12576(19) 0.27410(17) 0.0321(5) Uani 1 1 d . . .
O9 O 0.1835(2) 0.0943(2) 0.0720(2) 0.0474(7) Uani 1 1 d . . .
H9A H 0.1752 0.1160 0.1262 0.071 Uiso 1 1 d R A .
O10 O 0.2182(2) -0.0806(2) 0.2838(2) 0.0487(7) Uani 1 1 d D . .
H10A H 0.1995 -0.0112 0.2896 0.073 Uiso 1 1 d R B .
O11 O 0.6339(2) -0.2196(2) 0.19600(17) 0.0385(6) Uani 1 1 d . . .
H11A H 0.6443 -0.1656 0.1707 0.058 Uiso 1 1 d R B .
N1 N 0.3772(2) 0.1658(2) 0.09914(17) 0.0228(5) Uani 1 1 d . . .
N2 N 0.3311(3) 0.3218(2) -0.0096(2) 0.0403(8) Uani 1 1 d . . .
H2A H 0.3216 0.3848 -0.0168 0.048 Uiso 1 1 d R . .
H2B H 0.3518 0.2741 -0.0518 0.048 Uiso 1 1 d R . .
N3 N 0.3632(3) -0.1577(2) 0.04479(18) 0.0261(6) Uani 1 1 d . . .
N4 N 0.3375(3) -0.3038(2) 0.0077(2) 0.0419(8) Uani 1 1 d . . .
H4A H 0.3284 -0.3347 -0.0353 0.050 Uiso 1 1 d R A .
H4B H 0.3777 -0.3441 0.0578 0.050 Uiso 1 1 d R . .
N5 N 0.4459(2) -0.1135(2) 0.35612(17) 0.0228(5) Uani 1 1 d . . .
N6 N 0.5050(3) -0.1221(2) 0.5088(2) 0.0365(7) Uani 1 1 d . . .
H6A H 0.5017 -0.1394 0.5706 0.044 Uiso 1 1 d R B .
H6B H 0.5318 -0.0712 0.4788 0.044 Uiso 1 1 d R . .
N7 N -0.0688(4) 0.3485(4) 0.1952(3) 0.0699(12) Uani 1 1 d . . .
C1 C 0.3396(3) 0.2959(2) 0.2625(2) 0.0239(6) Uani 1 1 d . . .
C2 C 0.2986(3) 0.3675(3) 0.3392(2) 0.0327(8) Uani 1 1 d . . .
H2 H 0.3258 0.3399 0.4020 0.039 Uiso 1 1 calc R . .
C3 C 0.2206(3) 0.4759(3) 0.3237(3) 0.0384(8) Uani 1 1 d . . .
H3 H 0.1948 0.5211 0.3760 0.046 Uiso 1 1 calc R . .
C4 C 0.1790(4) 0.5198(3) 0.2311(3) 0.0454(10) Uani 1 1 d . . .
H4 H 0.1252 0.5941 0.2208 0.054 Uiso 1 1 calc R . .
C5 C 0.2183(4) 0.4521(3) 0.1548(3) 0.0414(9) Uani 1 1 d . . .
H5 H 0.1907 0.4814 0.0923 0.050 Uiso 1 1 calc R . .
C6 C 0.2979(3) 0.3412(2) 0.1680(2) 0.0271(7) Uani 1 1 d . . .
C7 C 0.3383(3) 0.2732(3) 0.0827(2) 0.0252(6) Uani 1 1 d . . .
C8 C 0.3043(3) -0.0485(3) -0.1523(2) 0.0260(7) Uani 1 1 d . A .
C9 C 0.2656(3) 0.0000(3) -0.2462(2) 0.0316(7) Uani 1 1 d . . .
H9 H 0.2833 0.0583 -0.2762 0.038 Uiso 1 1 calc R . .
C10 C 0.2022(3) -0.0362(3) -0.2949(2) 0.0382(9) Uani 1 1 d . . .
H10 H 0.1762 -0.0018 -0.3568 0.046 Uiso 1 1 calc R . .
C11 C 0.1770(3) -0.1238(3) -0.2524(3) 0.0373(8) Uani 1 1 d . . .
H11 H 0.1318 -0.1473 -0.2843 0.045 Uiso 1 1 calc R . .
C12 C 0.2194(3) -0.1757(3) -0.1623(2) 0.0317(7) Uani 1 1 d . A .
H12 H 0.2045 -0.2362 -0.1347 0.038 Uiso 1 1 calc R . .
C13 C 0.2841(3) -0.1407(3) -0.1109(2) 0.0258(6) Uani 1 1 d . . .
C14 C 0.3306(3) -0.2028(3) -0.0169(2) 0.0263(7) Uani 1 1 d . A .
C15 C 0.4100(3) -0.3124(3) 0.4138(2) 0.0274(7) Uani 1 1 d . B .
C16 C 0.3709(4) -0.3942(3) 0.4508(3) 0.0387(8) Uani 1 1 d . . .
H16 H 0.3632 -0.4370 0.4069 0.046 Uiso 1 1 calc R . .
C17 C 0.3437(4) -0.4119(3) 0.5521(3) 0.0464(10) Uani 1 1 d . . .
H17 H 0.3146 -0.4648 0.5759 0.056 Uiso 1 1 calc R . .
C18 C 0.3591(4) -0.3524(3) 0.6177(3) 0.0457(10) Uani 1 1 d . . .
H18 H 0.3426 -0.3665 0.6860 0.055 Uiso 1 1 calc R . .
C19 C 0.3984(4) -0.2725(3) 0.5834(2) 0.0381(8) Uani 1 1 d . B .
H19 H 0.4082 -0.2322 0.6287 0.046 Uiso 1 1 calc R . .
C20 C 0.4244(3) -0.2504(3) 0.4803(2) 0.0268(7) Uani 1 1 d . . .
C21 C 0.4607(3) -0.1605(2) 0.4473(2) 0.0239(6) Uani 1 1 d . B .
C22 C 0.1581(3) 0.1824(3) 0.3519(2) 0.0307(7) Uani 1 1 d . . .
C23 C 0.2086(3) 0.1487(3) 0.4431(3) 0.0383(8) Uani 1 1 d . . .
H23 H 0.2781 0.0823 0.4496 0.046 Uiso 1 1 calc R . .
C24 C 0.1584(4) 0.2110(4) 0.5231(3) 0.0511(11) Uani 1 1 d . . .
H24 H 0.1949 0.1864 0.5825 0.061 Uiso 1 1 calc R . .
C25 C 0.0548(4) 0.3094(4) 0.5175(3) 0.0597(13) Uani 1 1 d . . .
H25 H 0.0227 0.3520 0.5717 0.072 Uiso 1 1 calc R . .
C26 C 0.0006(4) 0.3428(4) 0.4312(3) 0.0558(12) Uani 1 1 d . . .
H26 H -0.0704 0.4082 0.4266 0.067 Uiso 1 1 calc R . .
C27 C 0.0504(3) 0.2798(3) 0.3496(3) 0.0380(8) Uani 1 1 d . . .
C28 C -0.0124(4) 0.3168(3) 0.2610(3) 0.0478(10) Uani 1 1 d . . .
C29A C 0.0811(9) 0.0954(10) 0.0487(8) 0.066(3) Uani 0.50 1 d PD A 1
H29A H 0.0223 0.1070 0.1072 0.080 Uiso 0.50 1 calc PR A 1
H29B H 0.0983 0.0252 0.0248 0.080 Uiso 0.50 1 calc PR A 1
C30A C 0.029(3) 0.191(2) -0.0341(18) 0.190(18) Uani 0.50 1 d PD A 1
H30A H 0.0279 0.2576 -0.0153 0.285 Uiso 0.50 1 calc PR A 1
H30B H -0.0527 0.2039 -0.0421 0.285 Uiso 0.50 1 calc PR A 1
H30C H 0.0791 0.1717 -0.0960 0.285 Uiso 0.50 1 calc PR A 1
C29B C 0.1006(12) 0.1807(15) 0.0146(10) 0.119(6) Uani 0.50 1 d PD A 2
H29C H 0.1458 0.2102 -0.0359 0.143 Uiso 0.50 1 calc PR A 2
H29D H 0.0494 0.2392 0.0574 0.143 Uiso 0.50 1 calc PR A 2
C30B C 0.0219(18) 0.153(2) -0.0350(15) 0.096(6) Uani 0.50 1 d PD A 2
H30D H 0.0709 0.0908 -0.0732 0.144 Uiso 0.50 1 calc PR A 2
H30E H -0.0245 0.2153 -0.0787 0.144 Uiso 0.50 1 calc PR A 2
H30F H -0.0326 0.1345 0.0141 0.144 Uiso 0.50 1 calc PR A 2
C31A C 0.1293(6) -0.1122(6) 0.3345(6) 0.0574(18) Uani 0.50 1 d PD B 1
H31A H 0.1622 -0.1923 0.3387 0.069 Uiso 0.50 1 calc PR B 1
H31B H 0.0602 -0.0826 0.2954 0.069 Uiso 0.50 1 calc PR B 1
C32A C 0.0853(11) -0.0761(12) 0.4364(8) 0.101(4) Uani 0.50 1 d PD B 1
H32A H 0.1066 -0.0175 0.4443 0.151 Uiso 0.50 1 calc PR B 1
H32B H 0.1224 -0.1374 0.4844 0.151 Uiso 0.50 1 calc PR B 1
H32C H -0.0016 -0.0498 0.4466 0.151 Uiso 0.50 1 calc PR B 1
C31B C 0.1293(6) -0.1122(6) 0.3345(6) 0.0574(18) Uani 0.20 1 d P B 2
H31C H 0.0516 -0.0474 0.3379 0.069 Uiso 0.20 1 calc PR B 2
H31D H 0.1496 -0.1397 0.4024 0.069 Uiso 0.20 1 calc PR B 2
C32B C 0.1170(10) -0.1943(8) 0.2899(10) 0.080(4) Uani 0.20 1 d PD B 2
H32D H 0.1548 -0.1983 0.2225 0.120 Uiso 0.20 1 calc PR B 2
H32E H 0.0321 -0.1757 0.2896 0.120 Uiso 0.20 1 calc PR B 2
H32F H 0.1557 -0.2646 0.3271 0.120 Uiso 0.20 1 calc PR B 2
C31C C 0.1248(17) -0.0926(14) 0.2595(19) 0.080(6) Uani 0.30 1 d PD B 3
H31E H 0.1257 -0.0808 0.1874 0.096 Uiso 0.30 1 calc PR B 3
H31F H 0.0507 -0.0339 0.2869 0.096 Uiso 0.30 1 calc PR B 3
C32C C 0.1170(10) -0.1943(8) 0.2899(10) 0.080(4) Uani 0.30 1 d P B 3
H32G H 0.1512 -0.2416 0.2362 0.120 Uiso 0.30 1 calc PR B 3
H32H H 0.0331 -0.1805 0.3069 0.120 Uiso 0.30 1 calc PR B 3
H32I H 0.1614 -0.2296 0.3470 0.120 Uiso 0.30 1 calc PR B 3
C33 C 0.7229(6) -0.2833(6) 0.2609(5) 0.111(3) Uani 1 1 d D B .
H33A H 0.7936 -0.2692 0.2368 0.133 Uiso 1 1 calc R C 1
H33B H 0.6924 -0.2528 0.3250 0.133 Uiso 1 1 calc R C 1
C34A C 0.7617(12) -0.3873(8) 0.2780(11) 0.093(4) Uani 0.50 1 d PD B 1
H34A H 0.8263 -0.4231 0.2277 0.140 Uiso 0.50 1 calc PR B 1
H34B H 0.6965 -0.4078 0.2766 0.140 Uiso 0.50 1 calc PR B 1
H34C H 0.7919 -0.4099 0.3424 0.140 Uiso 0.50 1 calc PR B 1
C34B C 0.8410(11) -0.3429(12) 0.2246(11) 0.104(5) Uani 0.50 1 d PD B 2
H34D H 0.8729 -0.4146 0.2608 0.157 Uiso 0.50 1 calc PR B 2
H34E H 0.8887 -0.3048 0.2325 0.157 Uiso 0.50 1 calc PR B 2
H34F H 0.8444 -0.3510 0.1551 0.157 Uiso 0.50 1 calc PR B 2
O1W O 0.2956(3) 0.5428(2) -0.09612(19) 0.0433(7) Uani 1 1 d . . .
H1WA H 0.2382 0.5633 -0.1286 0.065 Uiso 1 1 d R . .
H1WB H 0.3609 0.5212 -0.1307 0.065 Uiso 1 1 d R . .
O2W O 0.4695(3) 0.5350(2) 0.1902(2) 0.0536(8) Uani 1 1 d . . .
H2WA H 0.4338 0.4945 0.2201 0.080 Uiso 1 1 d R . .
H2WB H 0.4570 0.5774 0.2288 0.080 Uiso 1 1 d R . .

loop_
_atom_site_aniso_label
_atom_site_aniso_U_11
_atom_site_aniso_U_22
_atom_site_aniso_U_33
_atom_site_aniso_U_23
_atom_site_aniso_U_13
_atom_site_aniso_U_12
Mn1 0.0318(3) 0.0188(2) 0.0143(2) -0.00053(17) -0.00562(18) -0.0107(2)
Mn2 0.0353(3) 0.0204(2) 0.0150(2) 0.00025(17) -0.00701(19) -0.0132(2)
Mn3 0.0375(3) 0.0215(2) 0.0154(2) 0.00139(17) -0.00661(19) -0.0148(2)
O1 0.0382(13) 0.0207(10) 0.0139(9) 0.0003(8) -0.0051(9) -0.0141(10)
O2 0.0385(14) 0.0239(11) 0.0222(10) -0.0017(9) -0.0105(10) -0.0132(10)
O3 0.0377(13) 0.0184(10) 0.0147(9) -0.0040(8) -0.0030(9) -0.0112(10)
O4 0.0496(15) 0.0365(13) 0.0183(10) 0.0040(9) -0.0120(10) -0.0271(12)
O5 0.0585(17) 0.0258(12) 0.0199(10) 0.0050(9) -0.0161(11) -0.0214(12)
O6 0.0553(16) 0.0274(12) 0.0200(11) 0.0049(9) -0.0085(10) -0.0220(12)
O7 0.0366(13) 0.0254(11) 0.0196(10) 0.0025(8) -0.0080(9) -0.0167(10)
O8 0.0318(13) 0.0337(13) 0.0294(12) -0.0088(10) 0.0004(10) -0.0122(11)
O9 0.0370(16) 0.0521(17) 0.0435(15) -0.0077(13) -0.0078(12) -0.0083(13)
O10 0.0362(15) 0.0368(15) 0.075(2) -0.0097(14) 0.0035(14) -0.0184(13)
O11 0.0431(16) 0.0337(13) 0.0279(12) -0.0020(10) -0.0089(11) -0.0051(12)
N1 0.0339(15) 0.0193(12) 0.0134(11) -0.0034(9) -0.0022(10) -0.0092(11)
N2 0.075(2) 0.0158(13) 0.0233(14) 0.0018(11) -0.0064(14) -0.0138(15)
N3 0.0417(17) 0.0244(13) 0.0154(11) 0.0008(10) -0.0083(11) -0.0162(13)
N4 0.073(2) 0.0299(16) 0.0350(16) 0.0022(13) -0.0281(16) -0.0269(16)
N5 0.0317(15) 0.0198(12) 0.0165(11) 0.0012(10) -0.0051(10) -0.0106(11)
N6 0.059(2) 0.0375(16) 0.0196(13) 0.0038(12) -0.0136(13) -0.0261(16)
N7 0.065(3) 0.067(3) 0.069(3) -0.004(2) -0.035(2) -0.013(2)
C1 0.0278(17) 0.0223(15) 0.0233(14) -0.0068(12) -0.0001(12) -0.0115(13)
C2 0.040(2) 0.0340(18) 0.0253(16) -0.0118(14) -0.0031(14) -0.0139(16)
C3 0.041(2) 0.0336(19) 0.0381(19) -0.0185(16) -0.0007(16) -0.0104(17)
C4 0.052(3) 0.0263(18) 0.045(2) -0.0142(16) -0.0057(19) -0.0016(17)
C5 0.053(3) 0.0251(17) 0.0340(19) -0.0033(15) -0.0107(17) -0.0040(17)
C6 0.0347(19) 0.0197(15) 0.0243(15) -0.0041(12) -0.0029(13) -0.0087(14)
C7 0.0316(18) 0.0220(15) 0.0205(14) -0.0018(12) -0.0017(13) -0.0104(14)
C8 0.0308(18) 0.0299(16) 0.0188(14) -0.0056(12) -0.0033(12) -0.0130(14)
C9 0.038(2) 0.0361(18) 0.0233(15) 0.0017(14) -0.0081(14) -0.0175(16)
C10 0.045(2) 0.048(2) 0.0239(16) 0.0030(15) -0.0165(15) -0.0200(19)
C11 0.043(2) 0.045(2) 0.0323(18) -0.0034(16) -0.0160(16) -0.0227(18)
C12 0.037(2) 0.0321(18) 0.0297(17) -0.0037(14) -0.0083(14) -0.0163(16)
C13 0.0298(17) 0.0283(16) 0.0199(14) -0.0044(12) -0.0060(12) -0.0113(14)
C14 0.0323(18) 0.0262(16) 0.0227(15) -0.0023(12) -0.0056(13) -0.0136(14)
C15 0.0319(18) 0.0228(15) 0.0237(15) 0.0065(12) -0.0055(13) -0.0101(14)
C16 0.048(2) 0.037(2) 0.0360(19) 0.0060(16) -0.0071(17) -0.0247(18)
C17 0.051(3) 0.041(2) 0.044(2) 0.0137(18) 0.0010(19) -0.024(2)
C18 0.055(3) 0.050(2) 0.0246(17) 0.0090(17) 0.0038(17) -0.022(2)
C19 0.048(2) 0.040(2) 0.0217(16) 0.0024(14) 0.0001(15) -0.0172(18)
C20 0.0275(17) 0.0280(16) 0.0202(14) 0.0026(12) -0.0034(12) -0.0087(14)
C21 0.0280(17) 0.0234(15) 0.0165(13) -0.0011(11) -0.0048(12) -0.0069(13)
C22 0.0273(18) 0.0322(18) 0.0314(17) -0.0061(14) 0.0017(14) -0.0122(15)
C23 0.037(2) 0.042(2) 0.0284(17) -0.0007(15) -0.0058(15) -0.0094(17)
C24 0.049(3) 0.067(3) 0.0275(19) -0.0124(19) 0.0004(17) -0.015(2)
C25 0.054(3) 0.072(3) 0.037(2) -0.026(2) 0.006(2) -0.010(2)
C26 0.038(2) 0.054(3) 0.055(3) -0.022(2) -0.003(2) 0.003(2)
C27 0.030(2) 0.040(2) 0.040(2) -0.0055(16) -0.0053(16) -0.0097(16)
C28 0.038(2) 0.040(2) 0.058(3) -0.0072(19) -0.012(2) -0.0072(18)
C29A 0.039(5) 0.096(9) 0.078(7) -0.028(6) -0.002(5) -0.037(6)
C30A 0.111(18) 0.30(4) 0.089(15) 0.06(2) -0.078(13) -0.03(2)
C29B 0.070(9) 0.154(15) 0.067(8) -0.023(9) -0.026(7) 0.022(10)
C30B 0.038(8) 0.170(16) 0.063(10) -0.044(10) 0.003(7) -0.023(9)
C31A 0.033(3) 0.058(4) 0.072(5) 0.014(4) -0.004(3) -0.018(3)
C32A 0.074(9) 0.139(13) 0.081(9) 0.005(8) 0.014(7) -0.050(9)
C31B 0.033(3) 0.058(4) 0.072(5) 0.014(4) -0.004(3) -0.018(3)
C32B 0.066(7) 0.062(7) 0.130(10) -0.001(7) -0.016(7) -0.044(6)
C31C 0.058(12) 0.073(13) 0.122(18) 0.016(13) -0.032(13) -0.038(10)
C32C 0.066(7) 0.062(7) 0.130(10) -0.001(7) -0.016(7) -0.044(6)
C33 0.077(5) 0.126(6) 0.085(4) -0.010(4) -0.047(4) 0.010(4)
C34A 0.090(9) 0.040(6) 0.142(12) 0.040(7) -0.064(9) -0.018(6)
C34B 0.078(10) 0.103(11) 0.119(12) -0.036(9) 0.007(8) -0.025(9)
O1W 0.0633(19) 0.0301(13) 0.0403(14) 0.0042(11) -0.0210(13) -0.0207(13)
O2W 0.077(2) 0.0417(16) 0.0457(16) -0.0053(13) -0.0024(15) -0.0292(16)

loop_
_atom_type_symbol
_atom_type_description
_atom_type_scat_dispersion_real
_atom_type_scat_dispersion_imag
_atom_type_scat_source
C C 0.0033 0.0016 'International Tables Vol C Tables 4.2.6.8 and 6.1.1.4'
H H 0.0000 0.0000 'International Tables Vol C Tables 4.2.6.8 and 6.1.1.4'
O O 0.0106 0.0060 'International Tables Vol C Tables 4.2.6.8 and 6.1.1.4'
N N 0.0061 0.0033 'International Tables Vol C Tables 4.2.6.8 and 6.1.1.4'
Mn Mn 0.3368 0.7283 'International Tables Vol C Tables 4.2.6.8 and 6.1.1.4'

loop_
_geom_angle_atom_site_label_1
_geom_angle_atom_site_label_2
_geom_angle_atom_site_label_3
_geom_angle
_geom_angle_site_symmetry_1
_geom_angle_site_symmetry_3
O1 Mn1 O2 174.28(10) . .
O1 Mn1 O7 90.99(9) . .
O2 Mn1 O7 90.62(9) . .
O1 Mn1 N1 87.44(9) . .
O2 Mn1 N1 89.40(10) . .
O7 Mn1 N1 162.83(11) . .
O1 Mn1 O8 89.24(9) . .
O2 Mn1 O8 95.77(9) . .
O7 Mn1 O8 102.65(9) . .
N1 Mn1 O8 94.43(10) . .
O1 Mn1 Mn3 31.04(6) . .
O2 Mn1 Mn3 152.20(7) . .
O7 Mn1 Mn3 62.48(6) . .
N1 Mn1 Mn3 118.35(7) . .
O8 Mn1 Mn3 84.34(6) . .
O1 Mn2 O4 176.18(11) . .
O1 Mn2 O3 88.72(8) . .
O4 Mn2 O3 91.37(9) . .
O1 Mn2 N3 89.14(9) . .
O4 Mn2 N3 90.37(10) . .
O3 Mn2 N3 173.67(11) . .
O1 Mn2 O9 88.20(10) . .
O4 Mn2 O9 95.62(11) . .
O3 Mn2 O9 88.00(10) . .
N3 Mn2 O9 97.89(11) . .
O1 Mn2 O3 88.95(8) . 2_655
O4 Mn2 O3 87.27(9) . 2_655
O3 Mn2 O3 82.83(9) . 2_655
N3 Mn2 O3 91.17(10) . 2_655
O9 Mn2 O3 170.46(9) . 2_655
O1 Mn2 Mn2 88.47(7) . 2_655
O4 Mn2 Mn2 88.87(7) . 2_655
O3 Mn2 Mn2 45.68(7) . 2_655
N3 Mn2 Mn2 128.29(9) . 2_655
O9 Mn2 Mn2 133.63(8) . 2_655
O3 Mn2 Mn2 37.15(5) 2_655 2_655
O5 Mn3 O1 91.31(9) . .
O5 Mn3 O6 88.42(9) . .
O1 Mn3 O6 176.17(11) . .
O5 Mn3 N5 174.27(12) . .
O1 Mn3 N5 89.89(9) . .
O6 Mn3 N5 90.02(10) . .
O5 Mn3 O10 97.03(11) . .
O1 Mn3 O10 88.07(10) . .
O6 Mn3 O10 95.76(11) . .
N5 Mn3 O10 88.62(11) . .
O5 Mn3 O11 92.01(10) . .
O1 Mn3 O11 81.09(9) . .
O6 Mn3 O11 95.10(10) . .
N5 Mn3 O11 82.63(10) . .
O10 Mn3 O11 166.04(9) . .
O5 Mn3 Mn1 122.27(7) . .
O1 Mn3 Mn1 31.00(6) . .
O6 Mn3 Mn1 149.25(7) . .
N5 Mn3 Mn1 59.25(7) . .
O10 Mn3 Mn1 83.34(7) . .
O11 Mn3 Mn1 82.84(6) . .
Mn1 O1 Mn3 117.95(10) . .
Mn1 O1 Mn2 121.59(10) . .
Mn3 O1 Mn2 119.97(10) . .
C1 O2 Mn1 121.94(18) . .
N1 O3 Mn2 112.26(15) . .
N1 O3 Mn2 116.02(16) . 2_655
Mn2 O3 Mn2 97.17(9) . 2_655
C8 O4 Mn2 125.92(19) . .
N3 O5 Mn3 118.42(17) . .
C15 O6 Mn3 124.8(2) . .
N5 O7 Mn1 113.29(16) . .
C22 O8 Mn1 120.3(2) . .
C29A O9 C29B 56.3(8) . .
C29A O9 Mn2 129.9(5) . .
C29B O9 Mn2 128.6(7) . .
C29A O9 H9A 112.4 . .
C29B O9 H9A 106.8 . .
Mn2 O9 H9A 111.4 . .
C31C O10 C31A 44.0(10) . .
C31C O10 Mn3 131.5(11) . .
C31A O10 Mn3 135.1(3) . .
C31C O10 H10A 111.5 . .
C31A O10 H10A 111.8 . .
Mn3 O10 H10A 108.7 . .
C33 O11 Mn3 123.4(4) . .
C33 O11 H11A 110.2 . .
Mn3 O11 H11A 109.9 . .
C7 N1 O3 114.2(2) . .
C7 N1 Mn1 128.0(2) . .
O3 N1 Mn1 117.48(17) . .
C7 N2 H2A 117.2 . .
C7 N2 H2B 110.5 . .
H2A N2 H2B 131.1 . .
C14 N3 O5 112.5(2) . .
C14 N3 Mn2 129.9(2) . .
O5 N3 Mn2 117.10(17) . .
C14 N4 H4A 117.6 . .
C14 N4 H4B 119.4 . .
H4A N4 H4B 118.8 . .
C21 N5 O7 113.5(2) . .
C21 N5 Mn3 128.7(2) . .
O7 N5 Mn3 116.35(16) . .
C21 N6 H6A 121.9 . .
C21 N6 H6B 114.1 . .
H6A N6 H6B 123.8 . .
O2 C1 C2 118.6(3) . .
O2 C1 C6 123.9(3) . .
C2 C1 C6 117.5(3) . .
C3 C2 C1 121.6(3) . .
C3 C2 H2 119.2 . .
C1 C2 H2 119.2 . .
C2 C3 C4 120.8(3) . .
C2 C3 H3 119.6 . .
C4 C3 H3 119.6 . .
C5 C4 C3 118.9(3) . .
C5 C4 H4 120.6 . .
C3 C4 H4 120.6 . .
C4 C5 C6 121.8(3) . .
C4 C5 H5 119.1 . .
C6 C5 H5 119.1 . .
C5 C6 C1 119.5(3) . .
C5 C6 C7 119.2(3) . .
C1 C6 C7 121.3(3) . .
N1 C7 N2 120.9(3) . .
N1 C7 C6 119.4(3) . .
N2 C7 C6 119.7(3) . .
O4 C8 C9 116.8(3) . .
O4 C8 C13 124.5(3) . .
C9 C8 C13 118.6(3) . .
C10 C9 C8 121.5(3) . .
C10 C9 H9 119.2 . .
C8 C9 H9 119.2 . .
C9 C10 C11 120.1(3) . .
C9 C10 H10 119.9 . .
C11 C10 H10 119.9 . .
C12 C11 C10 119.1(3) . .
C12 C11 H11 120.5 . .
C10 C11 H11 120.5 . .
C11 C12 C13 122.1(3) . .
C11 C12 H12 118.9 . .
C13 C12 H12 118.9 . .
C12 C13 C8 118.5(3) . .
C12 C13 C14 119.0(3) . .
C8 C13 C14 122.5(3) . .
N3 C14 N4 119.1(3) . .
N3 C14 C13 120.0(3) . .
N4 C14 C13 120.9(3) . .
O6 C15 C16 117.4(3) . .
O6 C15 C20 123.0(3) . .
C16 C15 C20 119.4(3) . .
C17 C16 C15 120.3(4) . .
C17 C16 H16 119.8 . .
C15 C16 H16 119.8 . .
C18 C17 C16 120.5(3) . .
C18 C17 H17 119.8 . .
C16 C17 H17 119.8 . .
C19 C18 C17 120.3(3) . .
C19 C18 H18 119.8 . .
C17 C18 H18 119.8 . .
C18 C19 C20 120.7(3) . .
C18 C19 H19 119.7 . .
C20 C19 H19 119.7 . .
C15 C20 C19 118.7(3) . .
C15 C20 C21 122.8(3) . .
C19 C20 C21 118.5(3) . .
N5 C21 N6 118.7(3) . .
N5 C21 C20 119.5(3) . .
N6 C21 C20 121.8(3) . .
O8 C22 C27 122.8(3) . .
O8 C22 C23 121.5(3) . .
C27 C22 C23 115.7(3) . .
C24 C23 C22 121.7(4) . .
C24 C23 H23 119.2 . .
C22 C23 H23 119.2 . .
C23 C24 C25 121.3(4) . .
C23 C24 H24 119.3 . .
C25 C24 H24 119.3 . .
C26 C25 C24 118.7(4) . .
C26 C25 H25 120.7 . .
C24 C25 H25 120.7 . .
C25 C26 C27 120.4(4) . .
C25 C26 H26 119.8 . .
C27 C26 H26 119.8 . .
C26 C27 C22 122.0(3) . .
C26 C27 C28 118.4(4) . .
C22 C27 C28 119.6(3) . .
N7 C28 C27 175.5(5) . .
O9 C29A C30A 108.0(14) . .
O9 C29A H29A 110.1 . .
C30A C29A H29A 110.1 . .
O9 C29A H29B 110.1 . .
C30A C29A H29B 110.1 . .
H29A C29A H29B 108.4 . .
O9 C29B C30B 116.1(18) . .
O9 C29B H29C 108.3 . .
C30B C29B H29C 108.3 . .
O9 C29B H29D 108.3 . .
C30B C29B H29D 108.3 . .
H29C C29B H29D 107.4 . .
C29B C30B H30D 109.5 . .
C29B C30B H30E 109.5 . .
H30D C30B H30E 109.5 . .
C29B C30B H30F 109.5 . .
H30D C30B H30F 109.5 . .
H30E C30B H30F 109.5 . .
O10 C31A C32A 115.3(7) . .
O10 C31A H31A 108.5 . .
C32A C31A H31A 108.5 . .
O10 C31A H31B 108.5 . .
C32A C31A H31B 108.5 . .
H31A C31A H31B 107.5 . .
C31A C32A H32A 109.5 . .
C31A C32A H32B 109.5 . .
H32A C32A H32B 109.5 . .
C31A C32A H32C 109.5 . .
H32A C32A H32C 109.5 . .
H32B C32A H32C 109.5 . .
H32D C32B H32E 109.5 . .
H32D C32B H32F 109.5 . .
H32E C32B H32F 109.5 . .
O10 C31C H31E 107.7 . .
O10 C31C H31F 107.7 . .
H31E C31C H31F 107.1 . .
C34A C33 C34B 65.1(9) . .
C34A C33 O11 123.3(8) . .
C34B C33 O11 120.7(9) . .
C34A C33 H33A 106.5 . .
C34B C33 H33A 42.9 . .
O11 C33 H33A 106.5 . .
C34A C33 H33B 106.5 . .
C34B C33 H33B 128.2 . .
O11 C33 H33B 106.5 . .
H33A C33 H33B 106.5 . .
C33 C34A H34A 109.5 . .
C33 C34A H34B 109.5 . .
C33 C34A H34C 109.5 . .
C33 C34B H34D 109.5 . .
C33 C34B H34E 109.5 . .
H34D C34B H34E 109.5 . .
C33 C34B H34F 109.5 . .
H34D C34B H34F 109.5 . .
H34E C34B H34F 109.5 . .
H1WA O1W H1WB 112.5 . .
H2WA O2W H2WB 103.5 . .

loop_
_geom_bond_atom_site_label_1
_geom_bond_atom_site_label_2
_geom_bond_distance
_geom_bond_site_symmetry_2
Mn1 O1 1.887(2) .
Mn1 O2 1.894(2) .
Mn1 O7 1.930(2) .
Mn1 N1 1.982(2) .
Mn1 O8 2.212(2) .
Mn1 Mn3 3.2371(7) .
Mn2 O1 1.8968(19) .
Mn2 O4 1.905(2) .
Mn2 O3 1.960(2) .
Mn2 N3 1.975(3) .
Mn2 O9 2.271(3) .
Mn2 O3 2.322(2) 2_655
Mn2 Mn2 3.2201(10) 2_655
Mn3 O5 1.887(2) .
Mn3 O1 1.890(2) .
Mn3 O6 1.895(2) .
Mn3 N5 1.991(2) .
Mn3 O10 2.245(3) .
Mn3 O11 2.460(3) .
O2 C1 1.341(4) .
O3 N1 1.414(3) .
O3 Mn2 2.322(2) 2_655
O4 C8 1.352(4) .
O5 N3 1.400(3) .
O6 C15 1.351(4) .
O7 N5 1.407(3) .
O8 C22 1.321(4) .
O9 C29A 1.351(9) .
O9 C29B 1.407(13) .
O9 H9A 0.8170 .
O10 C31C 1.335(16) .
O10 C31A 1.410(7) .
O10 H10A 0.8837 .
O11 C33 1.414(6) .
O11 H11A 0.8235 .
N1 C7 1.322(4) .
N2 C7 1.341(4) .
N2 H2A 0.8081 .
N2 H2B 0.8612 .
N3 C14 1.317(4) .
N4 C14 1.339(4) .
N4 H4A 0.8209 .
N4 H4B 0.8821 .
N5 C21 1.323(4) .
N6 C21 1.348(4) .
N6 H6A 0.8476 .
N6 H6B 0.9177 .
N7 C28 1.144(5) .
C1 C2 1.422(4) .
C1 C6 1.423(4) .
C2 C3 1.370(5) .
C2 H2 0.9400 .
C3 C4 1.397(5) .
C3 H3 0.9400 .
C4 C5 1.386(5) .
C4 H4 0.9400 .
C5 C6 1.398(5) .
C5 H5 0.9400 .
C6 C7 1.487(4) .
C8 C9 1.413(4) .
C8 C13 1.415(4) .
C9 C10 1.383(5) .
C9 H9 0.9400 .
C10 C11 1.394(5) .
C10 H10 0.9400 .
C11 C12 1.389(5) .
C11 H11 0.9400 .
C12 C13 1.407(4) .
C12 H12 0.9400 .
C13 C14 1.484(4) .
C15 C16 1.408(5) .
C15 C20 1.409(4) .
C16 C17 1.394(5) .
C16 H16 0.9400 .
C17 C18 1.382(6) .
C17 H17 0.9400 .
C18 C19 1.380(5) .
C18 H18 0.9400 .
C19 C20 1.425(4) .
C19 H19 0.9400 .
C20 C21 1.478(4) .
C22 C27 1.410(5) .
C22 C23 1.412(5) .
C23 C24 1.383(5) .
C23 H23 0.9400 .
C24 C25 1.392(6) .
C24 H24 0.9400 .
C25 C26 1.373(6) .
C25 H25 0.9400 .
C26 C27 1.406(5) .
C26 H26 0.9400 .
C27 C28 1.452(5) .
C29A C30A 1.574(17) .
C29A H29A 0.9800 .
C29A H29B 0.9800 .
C30A H30A 0.9700 .
C30A H30B 0.9700 .
C30A H30C 0.9700 .
C29B C30B 1.473(17) .
C29B H29C 0.9800 .
C29B H29D 0.9800 .
C30B H30D 0.9700 .
C30B H30E 0.9700 .
C30B H30F 0.9700 .
C31A C32A 1.493(12) .
C31A H31A 0.9800 .
C31A H31B 0.9800 .
C32A H32A 0.9700 .
C32A H32B 0.9700 .
C32A H32C 0.9700 .
C32B H32D 0.9700 .
C32B H32E 0.9700 .
C32B H32F 0.9700 .
C31C H31E 0.9800 .
C31C H31F 0.9800 .
C33 C34A 1.279(10) .
C33 C34B 1.379(12) .
C33 H33A 0.9800 .
C33 H33B 0.9800 .
C34A H34A 0.9700 .
C34A H34B 0.9700 .
C34A H34C 0.9700 .
C34B H34D 0.9700 .
C34B H34E 0.9700 .
C34B H34F 0.9700 .
O1W H1WA 0.8184 .
O1W H1WB 0.8261 .
O2W H2WA 0.8751 .
O2W H2WB 0.7898 .
